data_7115508
loop_
_publ_author_name
'Wen Zhou'
'Brian O. Patrick'
'Kevin M. Smith'

_publ_section_title
;
 Influence of redox non-innocent phenylenediamido ligands on chromium
 imido hydrogen-atom abstraction reactivity
;
_journal_name_full Chem.Commun.
_journal_page_first 9958
_journal_paper_doi 10.1039/C4cc04545A
_journal_volume 50
_journal_year 2014
_chemical_formula_sum 'C21 H31 Cl Cr N2'
_chemical_formula_weight 398.93
_chemical_name_systematic
;
 ?
;
_space_group_IT_number 60
_symmetry_cell_setting orthorhombic
_symmetry_space_group_name_Hall '-P 2ac 2b'
_symmetry_space_group_name_H-M 'P b n a'
_atom_sites_solution_hydrogens geom
_atom_sites_solution_primary direct
_atom_sites_solution_secondary difmap
_audit_creation_method SHELXL-97
_cell_angle_alpha 90.00
_cell_angle_beta 90.00
_cell_angle_gamma 90.00
_cell_formula_units_Z 8
_cell_length_a 13.5642(10)
_cell_length_b 16.8668(13)
_cell_length_c 18.2940(14)
_cell_measurement_reflns_used 4781
_cell_measurement_temperature 173(2)
_cell_measurement_theta_max 28.200
_cell_measurement_theta_min 2.9455
_cell_volume 4185.4(5)
_computing_structure_refinement 'SHELXL-97 (Sheldrick, 1997)'
_diffrn_ambient_temperature 173(2)
_diffrn_measured_fraction_theta_full 0.999
_diffrn_measured_fraction_theta_max 0.999
_diffrn_measurement_device_type 'Bruker X8 APEX II'
_diffrn_measurement_method 'area detector'
_diffrn_radiation_monochromator graphite
_diffrn_radiation_source 'fine-focus sealed tube'
_diffrn_radiation_type MoK\a
_diffrn_radiation_wavelength 0.71073
_diffrn_reflns_av_R_equivalents 0.0462
_diffrn_reflns_av_sigmaI/netI 0.0420
_diffrn_reflns_limit_h_max 11
_diffrn_reflns_limit_h_min -18
_diffrn_reflns_limit_k_max 17
_diffrn_reflns_limit_k_min -22
_diffrn_reflns_limit_l_max 24
_diffrn_reflns_limit_l_min -24
_diffrn_reflns_number 23860
_diffrn_reflns_theta_full 28.71
_diffrn_reflns_theta_max 28.71
_diffrn_reflns_theta_min 1.87
_exptl_absorpt_coefficient_mu 0.680
_exptl_absorpt_correction_T_max 0.967
_exptl_absorpt_correction_T_min 0.871
_exptl_absorpt_correction_type multi-scan
_exptl_crystal_colour black
_exptl_crystal_density_diffrn 1.266
_exptl_crystal_density_method 'not measured'
_exptl_crystal_description plate
_exptl_crystal_F_000 1696
_exptl_crystal_size_max 0.300
_exptl_crystal_size_mid 0.250
_exptl_crystal_size_min 0.050
_refine_diff_density_max 0.363
_refine_diff_density_min -0.416
_refine_diff_density_rms 0.064
_refine_ls_extinction_method none
_refine_ls_goodness_of_fit_ref 1.010
_refine_ls_hydrogen_treatment constr
_refine_ls_matrix_type full
_refine_ls_number_parameters 226
_refine_ls_number_reflns 5426
_refine_ls_number_restraints 0
_refine_ls_restrained_S_all 1.010
_refine_ls_R_factor_all 0.0656
_refine_ls_R_factor_gt 0.0364
_refine_ls_shift/su_max 0.014
_refine_ls_shift/su_mean 0.002
_refine_ls_structure_factor_coef Fsqd
_refine_ls_weighting_details 'calc w=1/[\s^2^(Fo^2^)+(0.0392P)^2^+2.3725P] where P=(Fo^2^+2Fc^2^)/3'
_refine_ls_weighting_scheme calc
_refine_ls_wR_factor_gt 0.0814
_refine_ls_wR_factor_ref 0.0952
_reflns_number_gt 3888
_reflns_number_total 5426
_reflns_threshold_expression >2sigma(I)
_cod_data_source_file c4cc04545a2.cif
_cod_data_source_block 5_Np_Cl_ks167
_cod_original_sg_symbol_H-M Pbna
_cod_database_code 7115508

loop_
_symmetry_equiv_pos_as_xyz
'x, y, z'
'-x+1/2, -y, z+1/2'
'x, -y+1/2, -z'
'-x+1/2, y+1/2, -z+1/2'
'-x, -y, -z'
'x-1/2, y, -z-1/2'
'-x, y-1/2, z'
'x-1/2, -y-1/2, z-1/2'

loop_
_atom_site_label
_atom_site_type_symbol
_atom_site_fract_x
_atom_site_fract_y
_atom_site_fract_z
_atom_site_U_iso_or_equiv
_atom_site_adp_type
_atom_site_occupancy
_atom_site_symmetry_multiplicity
_atom_site_calc_flag
_atom_site_refinement_flags
C1 C 0.11039(14) 0.11083(12) 0.78777(9) 0.0192(4) Uani 1 1 d .
C2 C 0.07625(16) 0.18345(13) 0.81781(11) 0.0262(4) Uani 1 1 d .
H2 H 0.0472 0.2222 0.7869 0.031 Uiso 1 1 calc R
C3 C 0.08521(17) 0.19778(14) 0.89139(11) 0.0327(5) Uani 1 1 d .
H3 H 0.0627 0.2467 0.9109 0.039 Uiso 1 1 calc R
C4 C 0.12730(17) 0.14097(14) 0.93827(11) 0.0317(5) Uani 1 1 d .
H4 H 0.1322 0.1518 0.9891 0.038 Uiso 1 1 calc R
C5 C 0.16114(15) 0.07052(13) 0.91163(10) 0.0233(4) Uani 1 1 d .
H5 H 0.1892 0.0327 0.9440 0.028 Uiso 1 1 calc R
C6 C 0.15466(13) 0.05315(12) 0.83551(9) 0.0181(4) Uani 1 1 d .
C7 C 0.25497(15) -0.06567(12) 0.84270(10) 0.0228(4) Uani 1 1 d .
H7A H 0.2839 -0.0355 0.8839 0.027 Uiso 1 1 calc R
H7B H 0.3101 -0.0817 0.8105 0.027 Uiso 1 1 calc R
C8 C 0.20874(19) -0.14185(13) 0.87431(11) 0.0335(5) Uani 1 1 d .
C9 C 0.1915(2) -0.20393(14) 0.81445(12) 0.0403(6) Uani 1 1 d .
H9A H 0.2535 -0.2143 0.7888 0.060 Uiso 1 1 calc R
H9B H 0.1424 -0.1840 0.7797 0.060 Uiso 1 1 calc R
H9C H 0.1674 -0.2531 0.8367 0.060 Uiso 1 1 calc R
C10 C 0.2876(3) -0.17494(15) 0.92676(13) 0.0588(9) Uani 1 1 d .
H10A H 0.3488 -0.1846 0.8997 0.088 Uiso 1 1 calc R
H10B H 0.2641 -0.2248 0.9481 0.088 Uiso 1 1 calc R
H10C H 0.3000 -0.1365 0.9658 0.088 Uiso 1 1 calc R
C11 C 0.1122(2) -0.12604(17) 0.91414(14) 0.0516(8) Uani 1 1 d .
H11A H 0.1230 -0.0862 0.9523 0.077 Uiso 1 1 calc R
H11B H 0.0885 -0.1753 0.9364 0.077 Uiso 1 1 calc R
H11C H 0.0631 -0.1064 0.8793 0.077 Uiso 1 1 calc R
C12 C 0.07764(15) 0.14809(12) 0.66183(10) 0.0215(4) Uani 1 1 d .
H12A H 0.1210 0.1442 0.6184 0.026 Uiso 1 1 calc R
H12B H 0.0867 0.2017 0.6828 0.026 Uiso 1 1 calc R
C13 C -0.03063(16) 0.14066(12) 0.63571(10) 0.0246(4) Uani 1 1 d .
C14 C -0.10027(16) 0.12309(14) 0.69911(11) 0.0308(5) Uani 1 1 d .
H14A H -0.0937 0.1645 0.7363 0.046 Uiso 1 1 calc R
H14B H -0.0835 0.0716 0.7206 0.046 Uiso 1 1 calc R
H14C H -0.1683 0.1219 0.6812 0.046 Uiso 1 1 calc R
C15 C -0.04105(16) 0.07590(13) 0.57753(10) 0.0271(5) Uani 1 1 d .
H15A H 0.0032 0.0875 0.5365 0.041 Uiso 1 1 calc R
H15B H -0.1093 0.0744 0.5600 0.041 Uiso 1 1 calc R
H15C H -0.0237 0.0244 0.5988 0.041 Uiso 1 1 calc R
C16 C -0.0580(2) 0.22055(14) 0.60151(14) 0.0443(7) Uani 1 1 d .
H16A H -0.0516 0.2625 0.6383 0.066 Uiso 1 1 calc R
H16B H -0.1262 0.2186 0.5839 0.066 Uiso 1 1 calc R
H16C H -0.0138 0.2317 0.5604 0.066 Uiso 1 1 calc R
C17 C 0.31905(16) -0.03754(17) 0.66222(11) 0.0360(6) Uani 1 1 d .
H17 H 0.3723 -0.0339 0.6958 0.043 Uiso 1 1 calc R
C18 C 0.26638(17) -0.10636(15) 0.64549(11) 0.0320(5) Uani 1 1 d .
H18 H 0.2772 -0.1575 0.6658 0.038 Uiso 1 1 calc R
C19 C 0.19443(16) -0.08642(13) 0.59308(10) 0.0236(4) Uani 1 1 d .
H19 H 0.1482 -0.1219 0.5718 0.028 Uiso 1 1 calc R
C20 C 0.20278(15) -0.00522(13) 0.57775(10) 0.0231(4) Uani 1 1 d .
H20 H 0.1634 0.0239 0.5442 0.028 Uiso 1 1 calc R
C21 C 0.28008(16) 0.02546(15) 0.62102(11) 0.0311(5) Uani 1 1 d .
H21 H 0.3018 0.0790 0.6221 0.037 Uiso 1 1 calc R
N001 N 0.11165(12) 0.08994(10) 0.71596(8) 0.0177(3) Uani 1 1 d .
N002 N 0.19205(11) -0.01134(10) 0.80136(8) 0.0174(3) Uani 1 1 d .
Cl01 Cl 0.01762(3) -0.08580(3) 0.70776(2) 0.02239(11) Uani 1 1 d .
Cr01 Cr 0.16271(2) -0.016353(19) 0.697092(14) 0.01655(8) Uani 1 1 d .

loop_
_atom_site_aniso_label
_atom_site_aniso_U_11
_atom_site_aniso_U_22
_atom_site_aniso_U_33
_atom_site_aniso_U_23
_atom_site_aniso_U_13
_atom_site_aniso_U_12
C1 0.0184(9) 0.0207(10) 0.0184(8) -0.0032(7) -0.0028(7) -0.0012(8)
C2 0.0300(11) 0.0224(11) 0.0262(9) -0.0054(8) -0.0085(8) 0.0041(9)
C3 0.0370(13) 0.0306(13) 0.0306(10) -0.0144(9) -0.0085(9) 0.0112(10)
C4 0.0359(12) 0.0397(14) 0.0196(9) -0.0108(9) -0.0042(8) 0.0069(11)
C5 0.0245(10) 0.0294(11) 0.0158(8) -0.0019(8) -0.0028(7) 0.0036(9)
C6 0.0165(9) 0.0213(10) 0.0164(8) -0.0014(7) -0.0005(7) -0.0001(8)
C7 0.0266(11) 0.0232(11) 0.0185(8) -0.0020(8) -0.0031(7) 0.0063(9)
C8 0.0578(16) 0.0216(12) 0.0210(9) 0.0018(8) -0.0089(9) 0.0001(11)
C9 0.0708(18) 0.0210(12) 0.0290(11) -0.0017(9) -0.0192(11) 0.0027(12)
C10 0.119(3) 0.0251(13) 0.0318(12) -0.0006(11) -0.0385(15) 0.0089(16)
C11 0.078(2) 0.0383(16) 0.0386(13) -0.0018(12) 0.0195(13) -0.0256(15)
C12 0.0284(11) 0.0150(10) 0.0212(8) 0.0016(7) -0.0055(7) -0.0030(8)
C13 0.0321(11) 0.0162(10) 0.0254(9) -0.0002(8) -0.0110(8) 0.0006(9)
C14 0.0232(11) 0.0349(13) 0.0343(11) -0.0117(10) -0.0074(9) 0.0020(10)
C15 0.0351(12) 0.0234(11) 0.0228(9) -0.0028(8) -0.0090(8) -0.0015(9)
C16 0.0620(17) 0.0203(12) 0.0505(14) 0.0024(11) -0.0342(13) 0.0037(12)
C17 0.0183(11) 0.0695(19) 0.0203(9) -0.0106(10) 0.0016(7) 0.0070(11)
C18 0.0383(13) 0.0369(14) 0.0207(9) -0.0007(9) 0.0075(8) 0.0190(11)
C19 0.0302(11) 0.0248(11) 0.0158(8) -0.0054(8) 0.0045(7) 0.0004(9)
C20 0.0262(10) 0.0278(12) 0.0153(8) 0.0008(8) 0.0038(7) -0.0009(9)
C21 0.0295(12) 0.0387(14) 0.0251(9) -0.0089(9) 0.0117(8) -0.0120(10)
N001 0.0195(8) 0.0179(8) 0.0158(7) -0.0004(6) -0.0028(6) -0.0017(7)
N002 0.0175(7) 0.0191(8) 0.0156(6) -0.0005(6) -0.0009(5) 0.0017(7)
Cl01 0.0194(2) 0.0217(2) 0.0261(2) -0.00290(19) -0.00002(17) -0.00122(19)
Cr01 0.01714(15) 0.01956(17) 0.01294(13) -0.00180(12) -0.00008(11) 0.00077(13)

loop_
_atom_type_symbol
_atom_type_description
_atom_type_scat_dispersion_real
_atom_type_scat_dispersion_imag
_atom_type_scat_source
C C 0.0033 0.0016 'International Tables Vol C Tables 4.2.6.8 and 6.1.1.4'
H H 0.0000 0.0000 'International Tables Vol C Tables 4.2.6.8 and 6.1.1.4'
N N 0.0061 0.0033 'International Tables Vol C Tables 4.2.6.8 and 6.1.1.4'
Cl Cl 0.1484 0.1585 'International Tables Vol C Tables 4.2.6.8 and 6.1.1.4'
Cr Cr 0.3209 0.6236 'International Tables Vol C Tables 4.2.6.8 and 6.1.1.4'

loop_
_geom_angle_atom_site_label_1
_geom_angle_atom_site_label_2
_geom_angle_atom_site_label_3
_geom_angle
N001 C1 C2 126.96(18)
N001 C1 C6 113.95(17)
C2 C1 C6 118.98(16)
C3 C2 C1 120.16(19)
C3 C2 H2 119.9
C1 C2 H2 119.9
C2 C3 C4 120.9(2)
C2 C3 H3 119.5
C4 C3 H3 119.5
C5 C4 C3 120.80(18)
C5 C4 H4 119.6
C3 C4 H4 119.6
C4 C5 C6 120.48(19)
C4 C5 H5 119.8
C6 C5 H5 119.8
N002 C6 C5 126.38(18)
N002 C6 C1 114.82(15)
C5 C6 C1 118.66(18)
N002 C7 C8 118.59(18)
N002 C7 H7A 107.7
C8 C7 H7A 107.7
N002 C7 H7B 107.7
C8 C7 H7B 107.7
H7A C7 H7B 107.1
C11 C8 C9 109.3(2)
C11 C8 C10 111.2(2)
C9 C8 C10 107.7(2)
C11 C8 C7 112.5(2)
C9 C8 C7 111.31(17)
C10 C8 C7 104.7(2)
C8 C9 H9A 109.5
C8 C9 H9B 109.5
H9A C9 H9B 109.5
C8 C9 H9C 109.5
H9A C9 H9C 109.5
H9B C9 H9C 109.5
C8 C10 H10A 109.5
C8 C10 H10B 109.5
H10A C10 H10B 109.5
C8 C10 H10C 109.5
H10A C10 H10C 109.5
H10B C10 H10C 109.5
C8 C11 H11A 109.5
C8 C11 H11B 109.5
H11A C11 H11B 109.5
C8 C11 H11C 109.5
H11A C11 H11C 109.5
H11B C11 H11C 109.5
N001 C12 C13 116.86(16)
N001 C12 H12A 108.1
C13 C12 H12A 108.1
N001 C12 H12B 108.1
C13 C12 H12B 108.1
H12A C12 H12B 107.3
C14 C13 C16 109.4(2)
C14 C13 C15 109.43(18)
C16 C13 C15 108.74(16)
C14 C13 C12 111.61(15)
C16 C13 C12 106.55(18)
C15 C13 C12 111.07(17)
C13 C14 H14A 109.5
C13 C14 H14B 109.5
H14A C14 H14B 109.5
C13 C14 H14C 109.5
H14A C14 H14C 109.5
H14B C14 H14C 109.5
C13 C15 H15A 109.5
C13 C15 H15B 109.5
H15A C15 H15B 109.5
C13 C15 H15C 109.5
H15A C15 H15C 109.5
H15B C15 H15C 109.5
C13 C16 H16A 109.5
C13 C16 H16B 109.5
H16A C16 H16B 109.5
C13 C16 H16C 109.5
H16A C16 H16C 109.5
H16B C16 H16C 109.5
C18 C17 C21 108.56(19)
C18 C17 Cr01 73.22(12)
C21 C17 Cr01 71.13(12)
C18 C17 H17 125.7
C21 C17 H17 125.7
Cr01 C17 H17 121.6
C17 C18 C19 107.8(2)
C17 C18 Cr01 70.77(13)
C19 C18 Cr01 72.23(12)
C17 C18 H18 126.1
C19 C18 H18 126.1
Cr01 C18 H18 122.6
C20 C19 C18 108.3(2)
C20 C19 Cr01 71.10(11)
C18 C19 Cr01 71.74(11)
C20 C19 H19 125.9
C18 C19 H19 125.9
Cr01 C19 H19 122.9
C19 C20 C21 107.80(19)
C19 C20 Cr01 72.90(10)
C21 C20 Cr01 70.56(11)
C19 C20 H20 126.1
C21 C20 H20 126.1
Cr01 C20 H20 122.1
C17 C21 C20 107.6(2)
C17 C21 Cr01 72.22(12)
C20 C21 Cr01 72.77(11)
C17 C21 H21 126.2
C20 C21 H21 126.2
Cr01 C21 H21 120.6
C1 N001 C12 118.32(16)
C1 N001 Cr01 114.39(13)
C12 N001 Cr01 127.28(12)
C6 N002 C7 118.91(15)
C6 N002 Cr01 114.21(12)
C7 N002 Cr01 126.69(12)
N002 Cr01 N001 81.93(6)
N002 Cr01 C21 116.82(7)
N001 Cr01 C21 94.19(8)
N002 Cr01 C17 95.29(7)
N001 Cr01 C17 122.13(9)
C21 Cr01 C17 36.65(9)
N002 Cr01 C20 153.26(7)
N001 Cr01 C20 100.36(7)
C21 Cr01 C20 36.68(7)
C17 Cr01 C20 60.70(8)
N002 Cr01 C18 107.98(7)
N001 Cr01 C18 154.88(8)
C21 Cr01 C18 60.69(9)
C17 Cr01 C18 36.02(9)
C20 Cr01 C18 60.35(8)
N002 Cr01 C19 143.12(7)
N001 Cr01 C19 133.64(7)
C21 Cr01 C19 60.55(8)
C17 Cr01 C19 60.12(8)
C20 Cr01 C19 36.00(7)
C18 Cr01 C19 36.03(7)
N002 Cr01 Cl01 96.53(5)
N001 Cr01 Cl01 98.58(5)
C21 Cr01 Cl01 145.67(6)
C17 Cr01 Cl01 138.80(7)
C20 Cr01 Cl01 109.31(5)
C18 Cr01 Cl01 102.97(7)
C19 Cr01 Cl01 88.19(6)

loop_
_geom_bond_atom_site_label_1
_geom_bond_atom_site_label_2
_geom_bond_distance
C1 N001 1.360(2)
C1 C2 1.420(3)
C1 C6 1.439(3)
C2 C3 1.373(3)
C2 H2 0.9500
C3 C4 1.407(3)
C3 H3 0.9500
C4 C5 1.364(3)
C4 H4 0.9500
C5 C6 1.426(2)
C5 H5 0.9500
C6 N002 1.353(2)
C7 N002 1.463(2)
C7 C8 1.542(3)
C7 H7A 0.9900
C7 H7B 0.9900
C8 C11 1.522(4)
C8 C9 1.533(3)
C8 C10 1.541(3)
C9 H9A 0.9800
C9 H9B 0.9800
C9 H9C 0.9800
C10 H10A 0.9800
C10 H10B 0.9800
C10 H10C 0.9800
C11 H11A 0.9800
C11 H11B 0.9800
C11 H11C 0.9800
C12 N001 1.468(2)
C12 C13 1.549(3)
C12 H12A 0.9900
C12 H12B 0.9900
C13 C14 1.525(3)
C13 C16 1.531(3)
C13 C15 1.532(3)
C14 H14A 0.9800
C14 H14B 0.9800
C14 H14C 0.9800
C15 H15A 0.9800
C15 H15B 0.9800
C15 H15C 0.9800
C16 H16A 0.9800
C16 H16B 0.9800
C16 H16C 0.9800
C17 C18 1.397(4)
C17 C21 1.406(3)
C17 Cr01 2.243(2)
C17 H17 0.9500
C18 C19 1.409(3)
C18 Cr01 2.274(2)
C18 H18 0.9500
C19 C20 1.403(3)
C19 Cr01 2.2808(18)
C19 H19 0.9500
C20 C21 1.412(3)
C20 Cr01 2.2577(18)
C20 H20 0.9500
C21 Cr01 2.229(2)
C21 H21 0.9500
N001 Cr01 1.9527(17)
N002 Cr01 1.9503(14)
Cl01 Cr01 2.2985(6)

loop_
_geom_torsion_atom_site_label_1
_geom_torsion_atom_site_label_2
_geom_torsion_atom_site_label_3
_geom_torsion_atom_site_label_4
_geom_torsion
N001 C1 C2 C3 -176.1(2)
C6 C1 C2 C3 -0.3(3)
C1 C2 C3 C4 -0.5(3)
C2 C3 C4 C5 0.6(4)
C3 C4 C5 C6 0.1(3)
C4 C5 C6 N002 174.5(2)
C4 C5 C6 C1 -1.0(3)
N001 C1 C6 N002 1.3(3)
C2 C1 C6 N002 -174.95(18)
N001 C1 C6 C5 177.35(17)
C2 C1 C6 C5 1.1(3)
N002 C7 C8 C11 -47.5(2)
N002 C7 C8 C9 75.5(2)
N002 C7 C8 C10 -168.46(18)
N001 C12 C13 C14 42.2(2)
N001 C12 C13 C16 161.50(18)
N001 C12 C13 C15 -80.2(2)
C21 C17 C18 C19 0.4(2)
Cr01 C17 C18 C19 63.18(14)
C21 C17 C18 Cr01 -62.77(14)
C17 C18 C19 C20 -0.1(2)
Cr01 C18 C19 C20 62.10(13)
C17 C18 C19 Cr01 -62.24(14)
C18 C19 C20 C21 -0.2(2)
Cr01 C19 C20 C21 62.32(13)
C18 C19 C20 Cr01 -62.51(13)
C18 C17 C21 C20 -0.5(2)
Cr01 C17 C21 C20 -64.64(13)
C18 C17 C21 Cr01 64.11(14)
C19 C20 C21 C17 0.4(2)
Cr01 C20 C21 C17 64.28(14)
C19 C20 C21 Cr01 -63.84(13)
C2 C1 N001 C12 2.2(3)
C6 C1 N001 C12 -173.79(16)
C2 C1 N001 Cr01 -179.08(17)
C6 C1 N001 Cr01 5.0(2)
C13 C12 N001 C1 -96.8(2)
C13 C12 N001 Cr01 84.6(2)
C5 C6 N002 C7 -7.4(3)
C1 C6 N002 C7 168.30(17)
C5 C6 N002 Cr01 177.33(16)
C1 C6 N002 Cr01 -7.0(2)
C8 C7 N002 C6 98.4(2)
C8 C7 N002 Cr01 -86.9(2)
C6 N002 Cr01 N001 7.60(13)
C7 N002 Cr01 N001 -167.28(17)
C6 N002 Cr01 C21 98.24(15)
C7 N002 Cr01 C21 -76.65(18)
C6 N002 Cr01 C17 129.36(15)
C7 N002 Cr01 C17 -45.53(18)
C6 N002 Cr01 C20 104.64(19)
C7 N002 Cr01 C20 -70.2(2)
C6 N002 Cr01 C18 163.87(14)
C7 N002 Cr01 C18 -11.01(18)
C6 N002 Cr01 C19 174.11(13)
C7 N002 Cr01 C19 -0.8(2)
C6 N002 Cr01 Cl01 -90.19(13)
C7 N002 Cr01 Cl01 94.93(16)
C1 N001 Cr01 N002 -6.87(13)
C12 N001 Cr01 N002 171.76(16)
C1 N001 Cr01 C21 -123.39(14)
C12 N001 Cr01 C21 55.24(16)
C1 N001 Cr01 C17 -98.07(14)
C12 N001 Cr01 C17 80.56(17)
C1 N001 Cr01 C20 -159.86(13)
C12 N001 Cr01 C20 18.77(17)
C1 N001 Cr01 C18 -122.49(18)
C12 N001 Cr01 C18 56.1(2)
C1 N001 Cr01 C19 -175.71(13)
C12 N001 Cr01 C19 2.9(2)
C1 N001 Cr01 Cl01 88.57(13)
C12 N001 Cr01 Cl01 -92.80(15)
C17 C21 Cr01 N002 59.57(15)
C20 C21 Cr01 N002 175.18(12)
C17 C21 Cr01 N001 142.65(13)
C20 C21 Cr01 N001 -101.74(13)
C20 C21 Cr01 C17 115.61(19)
C17 C21 Cr01 C20 -115.61(19)
C17 C21 Cr01 C18 -36.92(13)
C20 C21 Cr01 C18 78.70(14)
C17 C21 Cr01 C19 -78.49(14)
C20 C21 Cr01 C19 37.12(12)
C17 C21 Cr01 Cl01 -105.48(15)
C20 C21 Cr01 Cl01 10.1(2)
C18 C17 Cr01 N002 113.58(13)
C21 C17 Cr01 N002 -129.39(13)
C18 C17 Cr01 N001 -162.64(11)
C21 C17 Cr01 N001 -45.61(15)
C18 C17 Cr01 C21 -117.03(18)
C18 C17 Cr01 C20 -78.89(13)
C21 C17 Cr01 C20 38.14(12)
C21 C17 Cr01 C18 117.03(18)
C18 C17 Cr01 C19 -37.26(12)
C21 C17 Cr01 C19 79.77(13)
C18 C17 Cr01 Cl01 7.37(17)
C21 C17 Cr01 Cl01 124.40(13)
C19 C20 Cr01 N002 107.01(18)
C21 C20 Cr01 N002 -9.6(2)
C19 C20 Cr01 N001 -160.35(12)
C21 C20 Cr01 N001 83.05(14)
C19 C20 Cr01 C21 116.60(19)
C19 C20 Cr01 C17 78.49(14)
C21 C20 Cr01 C17 -38.11(14)
C19 C20 Cr01 C18 36.90(13)
C21 C20 Cr01 C18 -79.71(15)
C21 C20 Cr01 C19 -116.60(19)
C19 C20 Cr01 Cl01 -57.36(13)
C21 C20 Cr01 Cl01 -173.96(12)
C17 C18 Cr01 N002 -73.64(14)
C19 C18 Cr01 N002 169.55(13)
C17 C18 Cr01 N001 36.5(2)
C19 C18 Cr01 N001 -80.3(2)
C17 C18 Cr01 C21 37.57(13)
C19 C18 Cr01 C21 -79.24(14)
C19 C18 Cr01 C17 -116.81(19)
C17 C18 Cr01 C20 79.94(14)
C19 C18 Cr01 C20 -36.87(12)
C17 C18 Cr01 C19 116.81(19)
C17 C18 Cr01 Cl01 -175.03(12)
C19 C18 Cr01 Cl01 68.16(13)
C20 C19 Cr01 N002 -134.19(13)
C18 C19 Cr01 N002 -16.7(2)
C20 C19 Cr01 N001 27.19(17)
C18 C19 Cr01 N001 144.69(13)
C20 C19 Cr01 C21 -37.83(13)
C18 C19 Cr01 C21 79.66(15)
C20 C19 Cr01 C17 -80.25(14)
C18 C19 Cr01 C17 37.25(14)
C18 C19 Cr01 C20 117.49(19)
C20 C19 Cr01 C18 -117.49(19)
C20 C19 Cr01 Cl01 127.33(12)
C18 C19 Cr01 Cl01 -115.17(13)
